data_2020077
loop_
_publ_author_name
'Klien, Hendrik'
'Seichter, Wilhelm'
'Skobridis, Konstantinos'
'Weber, Edwin'

_publ_section_title
;
 Two terphenyl-based diol hosts and corresponding solvent inclusions with
 dimethylformamide and acetonitrile
;
_journal_coeditor_code LY3017
_journal_issue 9
_journal_name_full 'Acta Crystallographica Section C'
_journal_page_first
;
;
_journal_paper_doi 10.1107/S2053229615014035
_journal_volume 71
_journal_year 2015
_chemical_formula_iupac 'C48 H42 O2'
_chemical_formula_moiety 'C48 H42 O2'
_chemical_formula_sum 'C48 H42 O2'
_chemical_formula_weight 650.81
_chemical_name_systematic
;
2,2''-Bis[hydroxybis(4-methylphenyl)methyl]-1,1':4',1''-terphenyl
;
_space_group_crystal_system triclinic
_space_group_IT_number 2
_space_group_name_Hall '-P 1'
_space_group_name_H-M_alt 'P -1'
_symmetry_space_group_name_Hall '-P 1'
_symmetry_space_group_name_H-M 'P -1'
_atom_sites_solution_hydrogens geom
_audit_creation_method SHELXL-2013
_cell_angle_alpha 79.371(2)
_cell_angle_beta 80.965(2)
_cell_angle_gamma 74.371(2)
_cell_formula_units_Z 2
_cell_length_a 9.4052(3)
_cell_length_b 13.1823(5)
_cell_length_c 15.6828(5)
_cell_measurement_reflns_used 5022
_cell_measurement_temperature 100(2)
_cell_measurement_theta_max 25.59
_cell_measurement_theta_min 2.25
_cell_volume 1828.49(11)
_computing_cell_refinement
;
SAINT-NT (Sheldrick, 2008)
;
_computing_data_collection
;
APEX2 (Bruker, 2008)
;
_computing_data_reduction
;
SAINT-NT (Sheldrick, 2008)
;
_computing_molecular_graphics
;
ORTEP-3 for Windows (Farrugia, 2012)
;
_computing_publication_material
;
SHELXTL (Sheldrick, 2008)
;
_computing_structure_refinement
;
SHELXL2013 (Sheldrick, 2015)
;
_computing_structure_solution
;
SHELXS97 (Sheldrick, 2008)
;
_diffrn_ambient_temperature 100(2)
_diffrn_measured_fraction_theta_full 0.999
_diffrn_measured_fraction_theta_max 0.993
_diffrn_measurement_device_type 'Bruker APEXII CCD area-detector'
_diffrn_measurement_method '\f and \w'
_diffrn_radiation_type MoK\a
_diffrn_radiation_wavelength 0.71073
_diffrn_reflns_av_R_equivalents 0.0354
_diffrn_reflns_limit_h_max 11
_diffrn_reflns_limit_h_min -10
_diffrn_reflns_limit_k_max 16
_diffrn_reflns_limit_k_min -15
_diffrn_reflns_limit_l_max 19
_diffrn_reflns_limit_l_min -19
_diffrn_reflns_number 27235
_diffrn_reflns_theta_full 25.242
_diffrn_reflns_theta_max 26.450
_diffrn_reflns_theta_min 1.938
_exptl_absorpt_coefficient_mu 0.070
_exptl_absorpt_correction_type none
_exptl_crystal_colour colourless
_exptl_crystal_density_diffrn 1.182
_exptl_crystal_description irregular
_exptl_crystal_F_000 692
_exptl_crystal_size_max 0.230
_exptl_crystal_size_mid 0.150
_exptl_crystal_size_min 0.080
_refine_diff_density_max 0.166
_refine_diff_density_min -0.191
_refine_ls_extinction_method none
_refine_ls_goodness_of_fit_ref 1.003
_refine_ls_hydrogen_treatment constr
_refine_ls_matrix_type full
_refine_ls_number_parameters 457
_refine_ls_number_reflns 7496
_refine_ls_number_restraints 0
_refine_ls_restrained_S_all 1.003
_refine_ls_R_factor_all 0.0932
_refine_ls_R_factor_gt 0.0474
_refine_ls_shift/su_max 0.001
_refine_ls_shift/su_mean 0.000
_refine_ls_structure_factor_coef Fsqd
_refine_ls_weighting_details 'w = 1/[\s^2^(Fo^2^)+(0.0470P)^2^+0.4621P] where P=(Fo^2^+2Fc^2^)/3'
_refine_ls_weighting_scheme calc
_refine_ls_wR_factor_gt 0.0991
_refine_ls_wR_factor_ref 0.1194
_reflns_number_gt 4769
_reflns_number_total 7496
_reflns_threshold_expression I>2\s(I)
_cod_data_source_file ly3017sup1.cif
_cod_data_source_block III
_cod_database_code 2020077
_shelx_space_group_comment
;
The symmetry employed for this shelxl refinement is uniquely defined
by the following loop, which should always be used as a source of
symmetry information in preference to the above space-group names.
They are only intended as comments.
;
_shelx_estimated_absorpt_t_min 0.984
_shelx_estimated_absorpt_t_max 0.994
_shelxl_version_number .2013

loop_
_space_group_symop_operation_xyz
'x, y, z'
'-x, -y, -z'

loop_
_atom_site_type_symbol
_atom_site_label
_atom_site_fract_x
_atom_site_fract_y
_atom_site_fract_z
_atom_site_U_iso_or_equiv
_atom_site_adp_type
_atom_site_calc_flag
_atom_site_occupancy
O O1 0.46253(13) 0.81994(10) 0.37665(9) 0.0421(3) Uani d 1
H H1 0.4606 0.8565 0.4156 0.063 Uiso calc 1
C C1 0.6109(2) 0.75530(14) 0.35921(12) 0.0315(4) Uani d 1
C C2 0.6581(2) 0.67992(13) 0.44188(11) 0.0295(4) Uani d 1
C C3 0.5549(2) 0.63118(14) 0.49536(12) 0.0363(5) Uani d 1
H H3 0.4566 0.6460 0.4802 0.044 Uiso calc 1
C C4 0.5937(2) 0.56150(15) 0.57010(12) 0.0414(5) Uani d 1
H H4 0.5213 0.5293 0.6055 0.050 Uiso calc 1
C C5 0.7355(2) 0.53737(14) 0.59473(12) 0.0389(5) Uani d 1
C C6 0.8379(2) 0.58572(14) 0.54134(12) 0.0383(5) Uani d 1
H H6 0.9359 0.5711 0.5567 0.046 Uiso calc 1
C C7 0.8002(2) 0.65489(14) 0.46599(12) 0.0360(5) Uani d 1
H H7 0.8735 0.6858 0.4301 0.043 Uiso calc 1
C C8 0.7755(3) 0.46220(17) 0.67661(13) 0.0572(6) Uani d 1
H H8A 0.7359 0.4991 0.7274 0.086 Uiso calc 1
H H8B 0.8839 0.4375 0.6744 0.086 Uiso calc 1
H H8C 0.7329 0.4010 0.6815 0.086 Uiso calc 1
C C9 0.5964(2) 0.69198(15) 0.29003(12) 0.0342(4) Uani d 1
C C10 0.6836(2) 0.58956(15) 0.28419(12) 0.0356(5) Uani d 1
H H10 0.7518 0.5562 0.3257 0.043 Uiso calc 1
C C11 0.6728(2) 0.53532(17) 0.21872(12) 0.0428(5) Uani d 1
H H11 0.7339 0.4655 0.2159 0.051 Uiso calc 1
C C12 0.5739(3) 0.58153(19) 0.15725(13) 0.0493(6) Uani d 1
C C13 0.4858(3) 0.68333(19) 0.16402(14) 0.0544(6) Uani d 1
H H13 0.4164 0.7161 0.1230 0.065 Uiso calc 1
C C14 0.4963(2) 0.73828(17) 0.22894(13) 0.0462(5) Uani d 1
H H14 0.4349 0.8080 0.2318 0.055 Uiso calc 1
C C15 0.5611(3) 0.5237(2) 0.08600(14) 0.0688(8) Uani d 1
H H15A 0.4853 0.4834 0.1059 0.103 Uiso calc 1
H H15B 0.6570 0.4745 0.0714 0.103 Uiso calc 1
H H15C 0.5328 0.5752 0.0342 0.103 Uiso calc 1
C C16 0.72108(19) 0.82580(13) 0.32426(12) 0.0315(4) Uani d 1
C C17 0.8291(2) 0.79901(14) 0.25521(12) 0.0362(5) Uani d 1
H H17 0.8304 0.7396 0.2285 0.043 Uiso calc 1
C C18 0.9350(2) 0.85678(15) 0.22421(13) 0.0404(5) Uani d 1
H H18 1.0085 0.8361 0.1775 0.049 Uiso calc 1
C C19 0.9334(2) 0.94382(15) 0.26115(13) 0.0403(5) Uani d 1
H H19 1.0060 0.9834 0.2406 0.048 Uiso calc 1
C C20 0.8252(2) 0.97302(14) 0.32838(13) 0.0371(5) Uani d 1
H H20 0.8225 1.0344 0.3528 0.044 Uiso calc 1
C C21 0.7191(2) 0.91495(13) 0.36179(12) 0.0317(4) Uani d 1
C C22 0.6070(2) 0.95621(13) 0.43400(12) 0.0333(4) Uani d 1
C C23 0.5055(2) 1.05419(14) 0.41615(12) 0.0356(5) Uani d 1
H H23 0.5086 1.0923 0.3585 0.043 Uiso calc 1
C C24 0.4008(2) 1.09687(14) 0.48042(12) 0.0353(5) Uani d 1
H H24 0.3327 1.1636 0.4662 0.042 Uiso calc 1
O O1A 0.22765(14) 0.04781(9) 0.17701(8) 0.0355(3) Uani d 1
H H1A 0.2817 0.0315 0.1312 0.053 Uiso calc 1
C C1A 0.2079(2) 0.15963(13) 0.17983(11) 0.0305(4) Uani d 1
C C2A 0.1114(2) 0.17657(14) 0.26677(11) 0.0313(4) Uani d 1
C C3A 0.1427(2) 0.10060(15) 0.34002(12) 0.0365(5) Uani d 1
H H3A 0.2185 0.0370 0.3346 0.044 Uiso calc 1
C C4A 0.0644(2) 0.11686(16) 0.42067(12) 0.0390(5) Uani d 1
H H4A 0.0876 0.0638 0.4698 0.047 Uiso calc 1
C C5A -0.0471(2) 0.20845(17) 0.43190(12) 0.0390(5) Uani d 1
C C6A -0.0798(2) 0.28275(16) 0.35849(12) 0.0418(5) Uani d 1
H H6A -0.1571 0.3455 0.3638 0.050 Uiso calc 1
C C7A -0.0016(2) 0.26734(15) 0.27698(12) 0.0370(5) Uani d 1
H H7A -0.0261 0.3198 0.2276 0.044 Uiso calc 1
C C8A -0.1283(2) 0.22613(19) 0.52102(13) 0.0531(6) Uani d 1
H H8A1 -0.2139 0.1947 0.5318 0.080 Uiso calc 1
H H8A2 -0.1627 0.3028 0.5234 0.080 Uiso calc 1
H H8A3 -0.0610 0.1925 0.5656 0.080 Uiso calc 1
C C9A 0.1282(2) 0.22560(14) 0.10223(11) 0.0303(4) Uani d 1
C C10A 0.0182(2) 0.19215(16) 0.07397(12) 0.0404(5) Uani d 1
H H10A -0.0081 0.1290 0.1036 0.048 Uiso calc 1
C C11A -0.0538(2) 0.24967(17) 0.00310(12) 0.0448(5) Uani d 1
H H11A -0.1289 0.2252 -0.0149 0.054 Uiso calc 1
C C12A -0.0188(2) 0.34180(15) -0.04204(12) 0.0380(5) Uani d 1
C C13A 0.0902(2) 0.37525(15) -0.01358(12) 0.0381(5) Uani d 1
H H13A 0.1167 0.4382 -0.0435 0.046 Uiso calc 1
C C14A 0.1617(2) 0.31889(14) 0.05771(12) 0.0349(4) Uani d 1
H H14A 0.2350 0.3446 0.0765 0.042 Uiso calc 1
C C15A -0.0973(3) 0.40358(17) -0.11901(13) 0.0506(6) Uani d 1
H H15D -0.1250 0.3544 -0.1495 0.076 Uiso calc 1
H H15E -0.0311 0.4415 -0.1590 0.076 Uiso calc 1
H H15F -0.1869 0.4551 -0.0987 0.076 Uiso calc 1
C C16A 0.3593(2) 0.18454(13) 0.17946(11) 0.0293(4) Uani d 1
C C17A 0.3713(2) 0.25416(14) 0.23326(12) 0.0341(4) Uani d 1
H H17A 0.2851 0.2867 0.2683 0.041 Uiso calc 1
C C18A 0.5047(2) 0.27739(15) 0.23729(12) 0.0379(5) Uani d 1
H H18A 0.5090 0.3264 0.2737 0.045 Uiso calc 1
C C19A 0.6310(2) 0.22941(15) 0.18863(13) 0.0412(5) Uani d 1
H H19A 0.7238 0.2428 0.1927 0.049 Uiso calc 1
C C20A 0.6214(2) 0.16136(15) 0.13367(12) 0.0367(5) Uani d 1
H H20A 0.7090 0.1282 0.1001 0.044 Uiso calc 1
C C21A 0.4870(2) 0.13999(13) 0.12606(11) 0.0283(4) Uani d 1
C C22A 0.49112(19) 0.06817(13) 0.06144(11) 0.0267(4) Uani d 1
C C23A 0.57056(19) -0.03795(13) 0.07449(11) 0.0291(4) Uani d 1
H H23A 0.6199 -0.0649 0.1254 0.035 Uiso calc 1
C C24A 0.4212(2) 0.10468(14) -0.01456(11) 0.0304(4) Uani d 1
H H24A 0.3668 0.1769 -0.0253 0.037 Uiso calc 1

loop_
_atom_site_aniso_label
_atom_site_aniso_U_11
_atom_site_aniso_U_22
_atom_site_aniso_U_33
_atom_site_aniso_U_12
_atom_site_aniso_U_13
_atom_site_aniso_U_23
O1 0.0254(7) 0.0382(8) 0.0599(9) -0.0094(6) 0.0024(6) -0.0040(7)
C1 0.0258(10) 0.0291(9) 0.0391(11) -0.0106(8) 0.0020(8) -0.0035(8)
C2 0.0316(11) 0.0262(9) 0.0325(10) -0.0113(8) 0.0023(8) -0.0081(8)
C3 0.0400(12) 0.0426(11) 0.0327(10) -0.0229(9) 0.0017(9) -0.0074(9)
C4 0.0547(14) 0.0472(12) 0.0294(10) -0.0296(11) 0.0074(10) -0.0085(9)
C5 0.0571(14) 0.0333(10) 0.0276(10) -0.0131(10) 0.0010(10) -0.0100(8)
C6 0.0386(12) 0.0354(10) 0.0388(11) -0.0043(9) -0.0038(9) -0.0079(9)
C7 0.0337(11) 0.0316(10) 0.0405(11) -0.0100(9) 0.0036(9) -0.0035(9)
C8 0.0844(18) 0.0526(13) 0.0315(11) -0.0156(13) -0.0028(12) -0.0033(10)
C9 0.0327(11) 0.0381(11) 0.0346(10) -0.0207(9) -0.0022(9) 0.0041(9)
C10 0.0390(12) 0.0402(11) 0.0301(10) -0.0174(9) -0.0015(9) -0.0021(9)
C11 0.0498(13) 0.0502(12) 0.0343(11) -0.0266(11) 0.0017(10) -0.0056(10)
C12 0.0635(15) 0.0644(15) 0.0319(11) -0.0436(13) -0.0034(11) 0.0028(10)
C13 0.0614(16) 0.0660(16) 0.0457(13) -0.0399(13) -0.0225(12) 0.0165(12)
C14 0.0472(13) 0.0454(12) 0.0505(13) -0.0261(10) -0.0138(11) 0.0101(10)
C15 0.094(2) 0.0962(19) 0.0373(12) -0.0609(17) -0.0117(13) -0.0038(13)
C16 0.0259(10) 0.0302(10) 0.0371(10) -0.0108(8) -0.0012(8) 0.0019(8)
C17 0.0339(11) 0.0348(10) 0.0412(11) -0.0147(9) 0.0018(9) -0.0043(9)
C18 0.0338(11) 0.0436(11) 0.0428(12) -0.0152(9) 0.0080(9) -0.0058(9)
C19 0.0364(12) 0.0387(11) 0.0474(12) -0.0210(9) 0.0045(10) -0.0009(9)
C20 0.0371(12) 0.0301(10) 0.0457(12) -0.0162(9) 0.0014(9) -0.0032(9)
C21 0.0276(10) 0.0279(9) 0.0370(10) -0.0073(8) -0.0007(8) 0.0001(8)
C22 0.0299(11) 0.0272(9) 0.0437(11) -0.0136(8) 0.0018(9) -0.0033(9)
C23 0.0368(11) 0.0284(10) 0.0400(11) -0.0116(9) 0.0013(9) -0.0002(8)
C24 0.0336(11) 0.0240(9) 0.0452(12) -0.0065(8) 0.0006(9) -0.0025(9)
O1A 0.0367(8) 0.0328(7) 0.0396(8) -0.0171(6) 0.0101(6) -0.0117(6)
C1A 0.0317(11) 0.0286(9) 0.0336(10) -0.0129(8) 0.0037(8) -0.0091(8)
C2A 0.0302(11) 0.0355(10) 0.0323(10) -0.0166(9) 0.0023(8) -0.0082(8)
C3A 0.0342(11) 0.0373(10) 0.0394(11) -0.0159(9) 0.0039(9) -0.0053(9)
C4A 0.0394(12) 0.0489(12) 0.0329(10) -0.0234(10) 0.0020(9) -0.0031(9)
C5A 0.0295(11) 0.0561(13) 0.0357(11) -0.0197(10) 0.0043(9) -0.0112(10)
C6A 0.0342(12) 0.0507(12) 0.0395(11) -0.0067(10) 0.0027(9) -0.0157(10)
C7A 0.0336(11) 0.0438(11) 0.0328(10) -0.0097(9) 0.0014(9) -0.0078(9)
C8A 0.0394(13) 0.0811(16) 0.0383(12) -0.0188(12) 0.0096(10) -0.0133(11)
C9A 0.0282(10) 0.0370(10) 0.0269(9) -0.0113(8) 0.0062(8) -0.0108(8)
C10A 0.0441(12) 0.0521(12) 0.0314(10) -0.0259(10) 0.0013(9) -0.0066(9)
C11A 0.0469(13) 0.0635(14) 0.0324(11) -0.0267(11) -0.0034(10) -0.0097(10)
C12A 0.0380(12) 0.0450(11) 0.0292(10) -0.0071(10) 0.0028(9) -0.0115(9)
C13A 0.0368(12) 0.0318(10) 0.0423(11) -0.0058(9) 0.0025(9) -0.0070(9)
C14A 0.0312(11) 0.0312(10) 0.0423(11) -0.0070(8) -0.0005(9) -0.0098(9)
C15A 0.0564(15) 0.0572(13) 0.0381(12) -0.0108(11) -0.0068(11) -0.0107(10)
C16A 0.0313(11) 0.0289(9) 0.0286(9) -0.0122(8) -0.0007(8) -0.0018(8)
C17A 0.0360(11) 0.0334(10) 0.0349(10) -0.0149(9) 0.0034(9) -0.0072(8)
C18A 0.0452(13) 0.0393(11) 0.0363(11) -0.0230(10) 0.0002(9) -0.0092(9)
C19A 0.0362(12) 0.0478(12) 0.0476(12) -0.0241(10) -0.0009(10) -0.0097(10)
C20A 0.0283(11) 0.0411(11) 0.0430(11) -0.0139(9) 0.0036(9) -0.0107(9)
C21A 0.0292(10) 0.0268(9) 0.0286(9) -0.0101(8) 0.0002(8) -0.0019(8)
C22A 0.0226(9) 0.0289(9) 0.0287(9) -0.0111(8) 0.0051(8) -0.0042(8)
C23A 0.0259(10) 0.0332(10) 0.0263(9) -0.0072(8) 0.0000(8) -0.0022(8)
C24A 0.0292(10) 0.0259(9) 0.0319(10) -0.0055(8) 0.0044(8) -0.0018(8)

loop_
_atom_type_symbol
_atom_type_description
_atom_type_scat_dispersion_real
_atom_type_scat_dispersion_imag
_atom_type_scat_source
C C 0.0033 0.0016 'International Tables Vol C Tables 4.2.6.8 and 6.1.1.4'
H H 0.0000 0.0000 'International Tables Vol C Tables 4.2.6.8 and 6.1.1.4'
O O 0.0106 0.0060 'International Tables Vol C Tables 4.2.6.8 and 6.1.1.4'

loop_
_geom_angle_atom_site_label_1
_geom_angle_atom_site_label_2
_geom_angle_atom_site_label_3
_geom_angle_site_symmetry_1
_geom_angle_site_symmetry_3
_geom_angle
C1 O1 H1 . . 109.5
O1 C1 C2 . . 109.86(14)
O1 C1 C9 . . 103.53(14)
C2 C1 C9 . . 110.18(14)
O1 C1 C16 . . 110.79(14)
C2 C1 C16 . . 110.98(14)
C9 C1 C16 . . 111.25(14)
C7 C2 C3 . . 117.54(17)
C7 C2 C1 . . 123.43(16)
C3 C2 C1 . . 119.01(16)
C4 C3 C2 . . 120.78(18)
C4 C3 H3 . . 119.6
C2 C3 H3 . . 119.6
C3 C4 C5 . . 121.67(18)
C3 C4 H4 . . 119.2
C5 C4 H4 . . 119.2
C6 C5 C4 . . 117.41(17)
C6 C5 C8 . . 121.6(2)
C4 C5 C8 . . 121.02(19)
C7 C6 C5 . . 121.27(19)
C7 C6 H6 . . 119.4
C5 C6 H6 . . 119.4
C6 C7 C2 . . 121.32(18)
C6 C7 H7 . . 119.3
C2 C7 H7 . . 119.3
C5 C8 H8A . . 109.5
C5 C8 H8B . . 109.5
H8A C8 H8B . . 109.5
C5 C8 H8C . . 109.5
H8A C8 H8C . . 109.5
H8B C8 H8C . . 109.5
C10 C9 C14 . . 118.20(18)
C10 C9 C1 . . 122.02(16)
C14 C9 C1 . . 119.75(18)
C11 C10 C9 . . 121.01(18)
C11 C10 H10 . . 119.5
C9 C10 H10 . . 119.5
C10 C11 C12 . . 121.0(2)
C10 C11 H11 . . 119.5
C12 C11 H11 . . 119.5
C13 C12 C11 . . 117.8(2)
C13 C12 C15 . . 120.8(2)
C11 C12 C15 . . 121.5(2)
C14 C13 C12 . . 121.7(2)
C14 C13 H13 . . 119.2
C12 C13 H13 . . 119.2
C13 C14 C9 . . 120.4(2)
C13 C14 H14 . . 119.8
C9 C14 H14 . . 119.8
C12 C15 H15A . . 109.5
C12 C15 H15B . . 109.5
H15A C15 H15B . . 109.5
C12 C15 H15C . . 109.5
H15A C15 H15C . . 109.5
H15B C15 H15C . . 109.5
C17 C16 C21 . . 118.28(16)
C17 C16 C1 . . 119.56(16)
C21 C16 C1 . . 122.13(16)
C18 C17 C16 . . 121.75(18)
C18 C17 H17 . . 119.1
C16 C17 H17 . . 119.1
C19 C18 C17 . . 119.95(18)
C19 C18 H18 . . 120.0
C17 C18 H18 . . 120.0
C18 C19 C20 . . 119.13(17)
C18 C19 H19 . . 120.4
C20 C19 H19 . . 120.4
C19 C20 C21 . . 121.94(18)
C19 C20 H20 . . 119.0
C21 C20 H20 . . 119.0
C20 C21 C16 . . 118.92(17)
C20 C21 C22 . . 116.38(16)
C16 C21 C22 . . 124.66(15)
C23 C22 C24 . 2_676 117.46(17)
C23 C22 C21 . . 118.80(16)
C24 C22 C21 2_676 . 123.72(16)
C24 C23 C22 . . 121.37(17)
C24 C23 H23 . . 119.3
C22 C23 H23 . . 119.3
C23 C24 C22 . 2_676 121.17(17)
C23 C24 H24 . . 119.4
C22 C24 H24 2_676 . 119.4
C1A O1A H1A . . 109.5
O1A C1A C9A . . 109.37(14)
O1A C1A C2A . . 103.42(13)
C9A C1A C2A . . 111.55(15)
O1A C1A C16A . . 110.47(14)
C9A C1A C16A . . 111.16(14)
C2A C1A C16A . . 110.61(14)
C7A C2A C3A . . 118.05(17)
C7A C2A C1A . . 122.84(16)
C3A C2A C1A . . 119.02(16)
C4A C3A C2A . . 120.49(18)
C4A C3A H3A . . 119.8
C2A C3A H3A . . 119.8
C3A C4A C5A . . 121.90(18)
C3A C4A H4A . . 119.1
C5A C4A H4A . . 119.1
C6A C5A C4A . . 117.34(18)
C6A C5A C8A . . 121.58(19)
C4A C5A C8A . . 121.07(19)
C5A C6A C7A . . 121.27(19)
C5A C6A H6A . . 119.4
C7A C6A H6A . . 119.4
C2A C7A C6A . . 120.92(18)
C2A C7A H7A . . 119.5
C6A C7A H7A . . 119.5
C5A C8A H8A1 . . 109.5
C5A C8A H8A2 . . 109.5
H8A1 C8A H8A2 . . 109.5
C5A C8A H8A3 . . 109.5
H8A1 C8A H8A3 . . 109.5
H8A2 C8A H8A3 . . 109.5
C14A C9A C10A . . 117.61(17)
C14A C9A C1A . . 122.57(16)
C10A C9A C1A . . 119.82(16)
C11A C10A C9A . . 120.82(18)
C11A C10A H10A . . 119.6
C9A C10A H10A . . 119.6
C12A C11A C10A . . 121.52(19)
C12A C11A H11A . . 119.2
C10A C11A H11A . . 119.2
C13A C12A C11A . . 117.59(18)
C13A C12A C15A . . 121.27(18)
C11A C12A C15A . . 121.14(18)
C12A C13A C14A . . 121.31(18)
C12A C13A H13A . . 119.3
C14A C13A H13A . . 119.3
C13A C14A C9A . . 121.14(18)
C13A C14A H14A . . 119.4
C9A C14A H14A . . 119.4
C12A C15A H15D . . 109.5
C12A C15A H15E . . 109.5
H15D C15A H15E . . 109.5
C12A C15A H15F . . 109.5
H15D C15A H15F . . 109.5
H15E C15A H15F . . 109.5
C17A C16A C21A . . 118.05(16)
C17A C16A C1A . . 119.47(16)
C21A C16A C1A . . 122.47(15)
C18A C17A C16A . . 122.04(18)
C18A C17A H17A . . 119.0
C16A C17A H17A . . 119.0
C19A C18A C17A . . 119.82(18)
C19A C18A H18A . . 120.1
C17A C18A H18A . . 120.1
C18A C19A C20A . . 119.18(18)
C18A C19A H19A . . 120.4
C20A C19A H19A . . 120.4
C19A C20A C21A . . 121.94(18)
C19A C20A H20A . . 119.0
C21A C20A H20A . . 119.0
C20A C21A C16A . . 118.81(16)
C20A C21A C22A . . 116.50(16)
C16A C21A C22A . . 124.67(15)
C23A C22A C24A . . 117.57(16)
C23A C22A C21A . . 120.19(15)
C24A C22A C21A . . 122.21(15)
C24A C23A C22A 2_655 . 121.05(16)
C24A C23A H23A 2_655 . 119.5
C22A C23A H23A . . 119.5
C23A C24A C22A 2_655 . 121.38(16)
C23A C24A H24A 2_655 . 119.3
C22A C24A H24A . . 119.3

loop_
_geom_bond_atom_site_label_1
_geom_bond_atom_site_label_2
_geom_bond_site_symmetry_2
_geom_bond_distance
O1 C1 . 1.440(2)
O1 H1 . 0.8400
C1 C2 . 1.527(2)
C1 C9 . 1.528(3)
C1 C16 . 1.546(2)
C2 C7 . 1.383(3)
C2 C3 . 1.393(2)
C3 C4 . 1.381(3)
C3 H3 . 0.9500
C4 C5 . 1.384(3)
C4 H4 . 0.9500
C5 C6 . 1.384(3)
C5 C8 . 1.501(3)
C6 C7 . 1.383(3)
C6 H6 . 0.9500
C7 H7 . 0.9500
C8 H8A . 0.9800
C8 H8B . 0.9800
C8 H8C . 0.9800
C9 C10 . 1.389(3)
C9 C14 . 1.391(3)
C10 C11 . 1.385(3)
C10 H10 . 0.9500
C11 C12 . 1.388(3)
C11 H11 . 0.9500
C12 C13 . 1.387(3)
C12 C15 . 1.500(3)
C13 C14 . 1.383(3)
C13 H13 . 0.9500
C14 H14 . 0.9500
C15 H15A . 0.9800
C15 H15B . 0.9800
C15 H15C . 0.9800
C16 C17 . 1.390(2)
C16 C21 . 1.403(2)
C17 C18 . 1.389(2)
C17 H17 . 0.9500
C18 C19 . 1.373(3)
C18 H18 . 0.9500
C19 C20 . 1.378(3)
C19 H19 . 0.9500
C20 C21 . 1.398(2)
C20 H20 . 0.9500
C21 C22 . 1.495(3)
C22 C23 . 1.394(2)
C22 C24 2_676 1.395(3)
C23 C24 . 1.379(3)
C23 H23 . 0.9500
C24 C22 2_676 1.395(3)
C24 H24 . 0.9500
O1A C1A . 1.4433(19)
O1A H1A . 0.8400
C1A C9A . 1.531(2)
C1A C2A . 1.532(2)
C1A C16A . 1.544(2)
C2A C7A . 1.385(3)
C2A C3A . 1.390(2)
C3A C4A . 1.382(3)
C3A H3A . 0.9500
C4A C5A . 1.388(3)
C4A H4A . 0.9500
C5A C6A . 1.383(3)
C5A C8A . 1.510(3)
C6A C7A . 1.391(3)
C6A H6A . 0.9500
C7A H7A . 0.9500
C8A H8A1 . 0.9800
C8A H8A2 . 0.9800
C8A H8A3 . 0.9800
C9A C14A . 1.386(2)
C9A C10A . 1.387(3)
C10A C11A . 1.385(3)
C10A H10A . 0.9500
C11A C12A . 1.382(3)
C11A H11A . 0.9500
C12A C13A . 1.380(3)
C12A C15A . 1.503(3)
C13A C14A . 1.384(3)
C13A H13A . 0.9500
C14A H14A . 0.9500
C15A H15D . 0.9800
C15A H15E . 0.9800
C15A H15F . 0.9800
C16A C17A . 1.392(2)
C16A C21A . 1.405(2)
C17A C18A . 1.383(3)
C17A H17A . 0.9500
C18A C19A . 1.371(3)
C18A H18A . 0.9500
C19A C20A . 1.381(3)
C19A H19A . 0.9500
C20A C21A . 1.394(2)
C20A H20A . 0.9500
C21A C22A . 1.499(2)
C22A C23A . 1.392(2)
C22A C24A . 1.396(2)
C23A C24A 2_655 1.381(2)
C23A H23A . 0.9500
C24A C23A 2_655 1.381(2)
C24A H24A . 0.9500

loop_
_geom_hbond_atom_site_label_D
_geom_hbond_atom_site_label_H
_geom_hbond_atom_site_label_A
_geom_hbond_site_symmetry_A
_geom_hbond_distance_DH
_geom_hbond_distance_HA
_geom_hbond_distance_DA
_geom_hbond_angle_DHA
O1 H1 Cg4 . 0.84 2.63 3.443(3) 166.0
O1A H1A Cg4A . 0.84 2.67 3.494(3) 166.5
C8A H8A1 O1 2_566 0.98 2.58 3.451(2) 148.1
C19 H19 O1A 1_665 0.95 2.46 3.393(2) 167.1

loop_
_geom_torsion_atom_site_label_1
_geom_torsion_atom_site_label_2
_geom_torsion_atom_site_label_3
_geom_torsion_atom_site_label_4
_geom_torsion_site_symmetry_1
_geom_torsion_site_symmetry_4
_geom_torsion
O1 C1 C2 C7 . . -141.41(17)
C9 C1 C2 C7 . . 105.14(19)
C16 C1 C2 C7 . . -18.5(2)
O1 C1 C2 C3 . . 40.2(2)
C9 C1 C2 C3 . . -73.2(2)
C16 C1 C2 C3 . . 163.09(16)
C7 C2 C3 C4 . . 0.7(3)
C1 C2 C3 C4 . . 179.20(16)
C2 C3 C4 C5 . . 0.0(3)
C3 C4 C5 C6 . . -0.1(3)
C3 C4 C5 C8 . . 179.45(18)
C4 C5 C6 C7 . . -0.4(3)
C8 C5 C6 C7 . . 179.99(18)
C5 C6 C7 C2 . . 1.2(3)
C3 C2 C7 C6 . . -1.3(3)
C1 C2 C7 C6 . . -179.69(16)
O1 C1 C9 C10 . . -148.34(16)
C2 C1 C9 C10 . . -30.9(2)
C16 C1 C9 C10 . . 92.62(19)
O1 C1 C9 C14 . . 33.6(2)
C2 C1 C9 C14 . . 151.02(16)
C16 C1 C9 C14 . . -85.5(2)
C14 C9 C10 C11 . . 0.8(3)
C1 C9 C10 C11 . . -177.35(16)
C9 C10 C11 C12 . . -0.3(3)
C10 C11 C12 C13 . . -0.5(3)
C10 C11 C12 C15 . . 179.95(19)
C11 C12 C13 C14 . . 0.8(3)
C15 C12 C13 C14 . . -179.66(19)
C12 C13 C14 C9 . . -0.3(3)
C10 C9 C14 C13 . . -0.5(3)
C1 C9 C14 C13 . . 177.67(17)
O1 C1 C16 C17 . . -137.76(17)
C2 C1 C16 C17 . . 99.90(19)
C9 C1 C16 C17 . . -23.2(2)
O1 C1 C16 C21 . . 44.3(2)
C2 C1 C16 C21 . . -78.0(2)
C9 C1 C16 C21 . . 158.89(16)
C21 C16 C17 C18 . . 1.2(3)
C1 C16 C17 C18 . . -176.85(17)
C16 C17 C18 C19 . . -1.0(3)
C17 C18 C19 C20 . . -0.5(3)
C18 C19 C20 C21 . . 1.8(3)
C19 C20 C21 C16 . . -1.5(3)
C19 C20 C21 C22 . . -179.29(17)
C17 C16 C21 C20 . . 0.1(3)
C1 C16 C21 C20 . . 178.03(16)
C17 C16 C21 C22 . . 177.62(16)
C1 C16 C21 C22 . . -4.4(3)
C20 C21 C22 C23 . . 66.0(2)
C16 C21 C22 C23 . . -111.6(2)
C20 C21 C22 C24 . 2_676 -112.7(2)
C16 C21 C22 C24 . 2_676 69.7(3)
C24 C22 C23 C24 2_676 . -0.4(3)
C21 C22 C23 C24 . . -179.17(17)
C22 C23 C24 C22 . 2_676 0.4(3)
O1A C1A C2A C7A . . -141.33(17)
C9A C1A C2A C7A . . -23.9(2)
C16A C1A C2A C7A . . 100.39(19)
O1A C1A C2A C3A . . 42.1(2)
C9A C1A C2A C3A . . 159.52(15)
C16A C1A C2A C3A . . -76.20(19)
C7A C2A C3A C4A . . -1.1(3)
C1A C2A C3A C4A . . 175.60(16)
C2A C3A C4A C5A . . 0.0(3)
C3A C4A C5A C6A . . 1.3(3)
C3A C4A C5A C8A . . -178.21(19)
C4A C5A C6A C7A . . -1.4(3)
C8A C5A C6A C7A . . 178.12(19)
C3A C2A C7A C6A . . 1.1(3)
C1A C2A C7A C6A . . -175.56(17)
C5A C6A C7A C2A . . 0.2(3)
O1A C1A C9A C14A . . -143.11(16)
C2A C1A C9A C14A . . 103.10(19)
C16A C1A C9A C14A . . -20.9(2)
O1A C1A C9A C10A . . 36.7(2)
C2A C1A C9A C10A . . -77.1(2)
C16A C1A C9A C10A . . 158.90(16)
C14A C9A C10A C11A . . 0.8(3)
C1A C9A C10A C11A . . -179.01(17)
C9A C10A C11A C12A . . 0.2(3)
C10A C11A C12A C13A . . -0.5(3)
C10A C11A C12A C15A . . 179.87(19)
C11A C12A C13A C14A . . -0.2(3)
C15A C12A C13A C14A . . 179.47(18)
C12A C13A C14A C9A . . 1.2(3)
C10A C9A C14A C13A . . -1.4(3)
C1A C9A C14A C13A . . 178.34(17)
O1A C1A C16A C17A . . -138.92(15)
C9A C1A C16A C17A . . 99.48(18)
C2A C1A C16A C17A . . -25.0(2)
O1A C1A C16A C21A . . 41.5(2)
C9A C1A C16A C21A . . -80.1(2)
C2A C1A C16A C21A . . 155.43(15)
C21A C16A C17A C18A . . -2.1(3)
C1A C16A C17A C18A . . 178.37(16)
C16A C17A C18A C19A . . -1.4(3)
C17A C18A C19A C20A . . 2.4(3)
C18A C19A C20A C21A . . 0.1(3)
C19A C20A C21A C16A . . -3.5(3)
C19A C20A C21A C22A . . 177.61(16)
C17A C16A C21A C20A . . 4.4(2)
C1A C16A C21A C20A . . -176.03(16)
C17A C16A C21A C22A . . -176.83(15)
C1A C16A C21A C22A . . 2.7(3)
C20A C21A C22A C23A . . 65.4(2)
C16A C21A C22A C23A . . -113.38(19)
C20A C21A C22A C24A . . -112.39(19)
C16A C21A C22A C24A . . 68.8(2)
C24A C22A C23A C24A . 2_655 -0.4(3)
C21A C22A C23A C24A . 2_655 -178.33(16)
C23A C22A C24A C23A . 2_655 0.4(3)
C21A C22A C24A C23A . 2_655 178.29(16)

_cod_database_fobs_code 2020077
